data_7002994
loop_
_publ_author_name
'de Paula, Queite A.'
'Liu, Qin'
'Almaraz, Elky'
'Denny, Jason A.'
'Mangrum, John B.'
'Bhuvanesh, Nattamai'
'Darensbourg, Marcetta Y.'
'Farrell, Nicholas P.'

_publ_section_title
;
 Reactions of palladium and gold complexes with zinc-thiolate chelates
 using electrospray mass spectrometry and X-ray diffraction: molecular
 identification of [Pd(bme-dach)], [Au(bme-dach]+ and
 [ZnCl(bme-dach)]2Pd
;
_journal_issue 48
_journal_name_full 'Dalton Transactions'
_journal_page_first 10896
_journal_page_last 10903
_journal_paper_doi 10.1039/b917748p
_journal_year 2009
_chemical_formula_sum 'C33 H38 Au B N2 S2'
_chemical_formula_weight 734.55
_chemical_name_systematic
;
?
;
_space_group_IT_number 14
_symmetry_cell_setting monoclinic
_symmetry_space_group_name_Hall '-P 2ybc'
_symmetry_space_group_name_H-M 'P 1 21/c 1'
_atom_sites_solution_hydrogens geom
_atom_sites_solution_primary direct
_atom_sites_solution_secondary difmap
_cell_angle_alpha 90.00
_cell_angle_beta 117.051(18)
_cell_angle_gamma 90.00
_cell_formula_units_Z 4
_cell_length_a 10.643(4)
_cell_length_b 14.184(5)
_cell_length_c 21.407(7)
_cell_measurement_reflns_used 643
_cell_measurement_temperature 110(2)
_cell_measurement_theta_max 40.69
_cell_measurement_theta_min 3.88
_cell_volume 2878.1(18)
_computing_cell_refinement
;
CELL-NOW (Sheldrick, 2003) and SAINT (BRUKER-NONIUS, 2003)
;
_computing_data_collection 'FRAMBO (BRUKER-NONIUS, 2003)'
_computing_data_reduction 'Bruker SAINT'
_computing_molecular_graphics 'X-SEED (Barbour, 2001)'
_computing_publication_material 'Bruker SHELXTL'
_computing_structure_refinement 'SHELXL-97 (Sheldrick, 2008)'
_computing_structure_solution 'SHELXS-97 (Sheldrick, 2008)'
_diffrn_ambient_temperature 110(2)
_diffrn_measured_fraction_theta_full 0.967
_diffrn_measured_fraction_theta_max 0.967
_diffrn_measurement_device_type 'BRUKER GADDS D8 Discover'
_diffrn_measurement_method 'phi and omega scans'
_diffrn_radiation_monochromator graphite
_diffrn_radiation_source 'fine-focus sealed tube'
_diffrn_radiation_type CuK\a
_diffrn_radiation_wavelength 1.54178
_diffrn_reflns_av_R_equivalents 0.3155
_diffrn_reflns_av_sigmaI/netI 0.2688
_diffrn_reflns_limit_h_max 11
_diffrn_reflns_limit_h_min -12
_diffrn_reflns_limit_k_max 15
_diffrn_reflns_limit_k_min -16
_diffrn_reflns_limit_l_max 23
_diffrn_reflns_limit_l_min -23
_diffrn_reflns_number 20083
_diffrn_reflns_theta_full 60.82
_diffrn_reflns_theta_max 60.82
_diffrn_reflns_theta_min 3.88
_diffrn_standards_decay_% 0
_diffrn_standards_interval_count 0
_diffrn_standards_interval_time 0
_diffrn_standards_number 0
_exptl_absorpt_coefficient_mu 11.149
_exptl_absorpt_correction_T_max 0.8078
_exptl_absorpt_correction_T_min 0.8078
_exptl_absorpt_correction_type multi-scan
_exptl_absorpt_process_details 'SADABS; (Sheldrick, 2006)'
_exptl_crystal_colour red
_exptl_crystal_density_diffrn 1.695
_exptl_crystal_density_method 'not measured'
_exptl_crystal_description block
_exptl_crystal_F_000 1464
_exptl_crystal_size_max 0.02
_exptl_crystal_size_mid 0.02
_exptl_crystal_size_min 0.02
_refine_diff_density_max 3.253
_refine_diff_density_min -2.930
_refine_diff_density_rms 0.354
_refine_ls_extinction_coef 0.00020(7)
_refine_ls_extinction_expression Fc^*^=kFc[1+0.001xFc^2^\l^3^/sin(2\q)]^-1/4^
_refine_ls_extinction_method SHELXL
_refine_ls_goodness_of_fit_ref 1.062
_refine_ls_hydrogen_treatment constr
_refine_ls_matrix_type full
_refine_ls_number_parameters 353
_refine_ls_number_reflns 4222
_refine_ls_number_restraints 346
_refine_ls_restrained_S_all 1.023
_refine_ls_R_factor_all 0.1704
_refine_ls_R_factor_gt 0.0948
_refine_ls_shift/su_max 0.000
_refine_ls_shift/su_mean 0.000
_refine_ls_structure_factor_coef Fsqd
_refine_ls_weighting_details
; calc
[0.00000+1.00000exp(2.00(sin\q/\l)^2^)]/
[\s^2^(Fo^2^)+0.0000+0.0000*P+(0.1325P)^2^+0.0000sin\q/\l]
where P = 0.33333Fo^2^ + 0.66667Fc^2^
;
_refine_ls_weighting_scheme calc
_refine_ls_wR_factor_gt 0.2289
_refine_ls_wR_factor_ref 0.2721
_reflns_number_gt 1934
_reflns_number_total 4222
_reflns_threshold_expression >2sigma(I)
_cod_data_source_file b917748p.txt
_cod_data_source_block p_1
_cod_depositor_comments
;
The following automatic conversions were performed:
'_symmetry_cell_setting' value 'Monoclinic' changed to 'monoclinic'
according to '/home/saulius/struct/CIF-dictionaries/cif_core.dic'
dictionary named 'cif_core.dic' version 2.4.1 from 2010-06-29.

Automatic conversion script
Id: cif_fix_enum 1527 2010-12-29 10:47:43Z saulius 
;
_cod_original_sg_symbol_H-M P21/c
_cod_database_code 7002994

loop_
_symmetry_equiv_pos_as_xyz
'x, y, z'
'-x, y+1/2, -z+1/2'
'-x, -y, -z'
'x, -y-1/2, z-1/2'

loop_
_atom_site_label
_atom_site_type_symbol
_atom_site_fract_x
_atom_site_fract_y
_atom_site_fract_z
_atom_site_U_iso_or_equiv
_atom_site_adp_type
_atom_site_occupancy
_atom_site_symmetry_multiplicity
_atom_site_calc_flag
_atom_site_refinement_flags
_atom_site_disorder_assembly
_atom_site_disorder_group
B1 B 0.224(3) 0.0874(17) 0.2056(13) 0.0130(17) Uani 1 1 d U . .
Au1 Au 0.22217(11) 0.55588(7) 0.06990(5) 0.0241(4) Uani 1 1 d U . .
S1 S 0.2552(7) 0.4681(4) -0.0112(3) 0.0294(14) Uani 1 1 d U . .
S2 S 0.1538(6) 0.4387(5) 0.1217(3) 0.0249(12) Uani 1 1 d U . .
N1 N 0.279(2) 0.6834(14) 0.0319(10) 0.0268(19) Uani 1 1 d U . .
N2 N 0.207(2) 0.6582(14) 0.1387(10) 0.0245(19) Uani 1 1 d U . .
C1 C 0.266(3) 0.5728(17) -0.0609(13) 0.031(3) Uani 1 1 d U . .
H1A H 0.3181 0.5565 -0.0875 0.037 Uiso 1 1 calc R . .
H1B H 0.1695 0.5931 -0.0946 0.037 Uiso 1 1 calc R . .
C2 C 0.340(3) 0.6512(18) -0.0103(13) 0.029(2) Uani 1 1 d U . .
H2A H 0.4370 0.6301 0.0210 0.035 Uiso 1 1 calc R . .
H2B H 0.3471 0.7056 -0.0375 0.035 Uiso 1 1 calc R . .
C3 C 0.143(3) 0.7339(18) -0.0025(13) 0.028(2) Uani 1 1 d U . .
H3A H 0.0697 0.6888 -0.0325 0.034 Uiso 1 1 calc R . .
H3B H 0.1510 0.7829 -0.0335 0.034 Uiso 1 1 calc R . .
C4 C 0.095(3) 0.7809(17) 0.0467(13) 0.028(3) Uani 1 1 d U . .
H4A H 0.0026 0.8118 0.0186 0.034 Uiso 1 1 calc R . .
H4B H 0.1635 0.8303 0.0741 0.034 Uiso 1 1 calc R . .
C5 C 0.080(3) 0.7108(17) 0.0969(13) 0.027(2) Uani 1 1 d U . .
H5A H 0.0521 0.7455 0.1287 0.032 Uiso 1 1 calc R . .
H5B H 0.0038 0.6659 0.0694 0.032 Uiso 1 1 calc R . .
C6 C 0.377(3) 0.7262(18) 0.1002(12) 0.026(2) Uani 1 1 d U . .
H6A H 0.3816 0.7947 0.0929 0.031 Uiso 1 1 calc R . .
H6B H 0.4720 0.7000 0.1143 0.031 Uiso 1 1 calc R . .
C7 C 0.342(3) 0.7131(18) 0.1603(13) 0.025(2) Uani 1 1 d U . .
H7A H 0.3326 0.7756 0.1783 0.031 Uiso 1 1 calc R . .
H7B H 0.4206 0.6793 0.1988 0.031 Uiso 1 1 calc R . .
C8 C 0.203(3) 0.6037(17) 0.1976(13) 0.027(2) Uani 1 1 d U . .
H8A H 0.2984 0.5790 0.2281 0.032 Uiso 1 1 calc R . .
H8B H 0.1771 0.6472 0.2261 0.032 Uiso 1 1 calc R . .
C9 C 0.103(3) 0.5249(17) 0.1748(14) 0.029(3) Uani 1 1 d U . .
H9A H 0.0065 0.5487 0.1457 0.035 Uiso 1 1 calc R . .
H9B H 0.1053 0.4925 0.2162 0.035 Uiso 1 1 calc R . .
C20 C 0.266(2) -0.0117(16) 0.2448(11) 0.015(2) Uani 1 1 d U . .
C21 C 0.171(2) -0.0809(14) 0.2434(11) 0.016(3) Uani 1 1 d U . .
H21 H 0.0733 -0.0702 0.2155 0.019 Uiso 1 1 calc R . .
C22 C 0.214(2) -0.1652(16) 0.2810(11) 0.015(3) Uani 1 1 d U . .
H22 H 0.1451 -0.2099 0.2783 0.017 Uiso 1 1 calc R . .
C23 C 0.352(2) -0.1840(16) 0.3213(11) 0.017(3) Uani 1 1 d U . .
H23 H 0.3806 -0.2418 0.3463 0.020 Uiso 1 1 calc R . .
C24 C 0.450(2) -0.1197(15) 0.3257(11) 0.015(3) Uani 1 1 d U . .
H24 H 0.5475 -0.1337 0.3528 0.018 Uiso 1 1 calc R . .
C25 C 0.410(2) -0.0329(14) 0.2909(11) 0.015(2) Uani 1 1 d U . .
H25 H 0.4802 0.0130 0.2981 0.018 Uiso 1 1 calc R . .
C26 C 0.056(2) 0.0835(15) 0.1533(11) 0.014(2) Uani 1 1 d U . .
C27 C -0.054(2) 0.1160(15) 0.1675(12) 0.016(2) Uani 1 1 d U . .
H27 H -0.0262 0.1496 0.2101 0.019 Uiso 1 1 calc R . .
C28 C -0.193(2) 0.1046(15) 0.1269(11) 0.015(2) Uani 1 1 d U . .
H28 H -0.2585 0.1318 0.1407 0.018 Uiso 1 1 calc R . .
C29 C -0.244(2) 0.0525(16) 0.0642(10) 0.014(2) Uani 1 1 d U . .
H29 H -0.3414 0.0412 0.0358 0.017 Uiso 1 1 calc R . .
C30 C -0.143(2) 0.0186(15) 0.0460(11) 0.014(2) Uani 1 1 d U . .
H30 H -0.1719 -0.0146 0.0031 0.017 Uiso 1 1 calc R . .
C31 C -0.002(2) 0.0317(14) 0.0882(11) 0.013(2) Uani 1 1 d U . .
H31 H 0.0619 0.0048 0.0737 0.016 Uiso 1 1 calc R . .
C32 C 0.298(2) 0.1068(15) 0.1520(11) 0.0127(18) Uani 1 1 d U . .
C33 C 0.260(2) 0.1830(15) 0.1063(11) 0.011(2) Uani 1 1 d U . .
H33 H 0.1927 0.2264 0.1070 0.014 Uiso 1 1 calc R . .
C34 C 0.314(2) 0.1984(14) 0.0611(11) 0.011(2) Uani 1 1 d U . .
H34 H 0.2811 0.2509 0.0302 0.014 Uiso 1 1 calc R . .
C35 C 0.416(2) 0.1391(14) 0.0582(11) 0.012(2) Uani 1 1 d U . .
H35 H 0.4572 0.1528 0.0280 0.015 Uiso 1 1 calc R . .
C36 C 0.458(2) 0.0567(16) 0.1025(10) 0.013(2) Uani 1 1 d U . .
H36 H 0.5241 0.0136 0.1006 0.016 Uiso 1 1 calc R . .
C37 C 0.397(2) 0.0405(15) 0.1493(11) 0.013(2) Uani 1 1 d U . .
H37 H 0.4223 -0.0139 0.1783 0.015 Uiso 1 1 calc R . .
C38 C 0.258(2) 0.1722(16) 0.2637(11) 0.015(2) Uani 1 1 d U . .
C39 C 0.299(2) 0.2650(15) 0.2548(12) 0.018(2) Uani 1 1 d U . .
H39 H 0.3189 0.2772 0.2166 0.021 Uiso 1 1 calc R . .
C40 C 0.309(2) 0.3360(16) 0.2987(11) 0.018(3) Uani 1 1 d U . .
H40 H 0.3363 0.3973 0.2915 0.022 Uiso 1 1 calc R . .
C41 C 0.278(2) 0.3181(16) 0.3572(12) 0.020(3) Uani 1 1 d U . .
H41 H 0.2839 0.3675 0.3883 0.024 Uiso 1 1 calc R . .
C42 C 0.242(2) 0.2302(16) 0.3667(12) 0.018(2) Uani 1 1 d U . .
H42 H 0.2222 0.2179 0.4049 0.022 Uiso 1 1 calc R . .
C43 C 0.234(2) 0.1574(16) 0.3216(11) 0.016(2) Uani 1 1 d U . .
H43 H 0.2100 0.0958 0.3303 0.019 Uiso 1 1 calc R . .

loop_
_atom_site_aniso_label
_atom_site_aniso_U_11
_atom_site_aniso_U_22
_atom_site_aniso_U_33
_atom_site_aniso_U_23
_atom_site_aniso_U_13
_atom_site_aniso_U_12
B1 0.013(3) 0.014(3) 0.014(4) -0.005(3) 0.008(3) -0.004(3)
Au1 0.0237(5) 0.0236(5) 0.0222(6) 0.0014(6) 0.0081(4) 0.0009(6)
S1 0.041(4) 0.028(3) 0.021(3) -0.002(2) 0.016(3) 0.007(3)
S2 0.029(3) 0.023(3) 0.026(3) 0.010(3) 0.016(2) 0.004(3)
N1 0.029(5) 0.026(3) 0.024(5) 0.002(3) 0.012(4) -0.003(4)
N2 0.025(5) 0.024(4) 0.028(5) 0.002(3) 0.014(4) 0.000(4)
C1 0.033(7) 0.033(5) 0.023(6) -0.003(4) 0.010(5) -0.004(6)
C2 0.030(6) 0.031(4) 0.024(5) -0.002(4) 0.012(4) -0.003(4)
C3 0.029(5) 0.026(4) 0.026(5) 0.000(4) 0.009(4) -0.003(4)
C4 0.028(5) 0.024(5) 0.028(6) 0.000(4) 0.008(4) -0.002(4)
C5 0.026(5) 0.024(4) 0.029(5) 0.000(4) 0.010(4) -0.002(4)
C6 0.026(5) 0.027(4) 0.025(5) 0.001(4) 0.013(4) -0.004(4)
C7 0.026(5) 0.027(4) 0.027(5) 0.001(4) 0.015(4) -0.003(4)
C8 0.029(6) 0.025(5) 0.030(5) 0.004(3) 0.017(5) -0.001(5)
C9 0.031(7) 0.025(6) 0.033(6) 0.004(5) 0.017(5) -0.001(5)
C20 0.016(4) 0.015(4) 0.014(4) -0.002(3) 0.006(3) -0.004(3)
C21 0.016(4) 0.015(4) 0.015(5) -0.003(4) 0.005(4) -0.004(4)
C22 0.016(5) 0.014(5) 0.014(5) -0.003(4) 0.008(4) -0.003(4)
C23 0.018(5) 0.015(5) 0.016(5) -0.001(4) 0.007(4) -0.001(4)
C24 0.015(5) 0.016(5) 0.016(5) 0.000(4) 0.008(4) 0.001(4)
C25 0.016(4) 0.016(5) 0.015(5) 0.000(4) 0.010(4) 0.000(4)
C26 0.012(3) 0.015(4) 0.017(4) -0.007(3) 0.007(3) -0.005(3)
C27 0.012(4) 0.017(5) 0.019(5) -0.009(4) 0.006(4) -0.004(4)
C28 0.011(4) 0.016(5) 0.019(5) -0.007(4) 0.008(4) -0.006(5)
C29 0.009(4) 0.016(5) 0.018(5) -0.005(4) 0.007(4) -0.007(5)
C30 0.010(4) 0.016(5) 0.017(5) -0.004(4) 0.007(4) -0.007(4)
C31 0.011(4) 0.014(5) 0.016(5) -0.006(4) 0.008(4) -0.007(4)
C32 0.012(4) 0.014(4) 0.013(4) -0.006(3) 0.007(3) -0.005(4)
C33 0.012(4) 0.011(5) 0.013(5) -0.007(4) 0.007(4) -0.006(4)
C34 0.012(5) 0.011(5) 0.013(5) -0.007(4) 0.007(4) -0.007(4)
C35 0.012(5) 0.014(5) 0.013(5) -0.007(4) 0.008(4) -0.007(4)
C36 0.012(5) 0.016(5) 0.014(5) -0.007(4) 0.007(4) -0.004(4)
C37 0.012(4) 0.015(5) 0.013(5) -0.006(4) 0.008(4) -0.006(4)
C38 0.015(4) 0.016(4) 0.016(4) -0.007(3) 0.008(3) -0.005(4)
C39 0.018(5) 0.016(4) 0.019(5) -0.007(4) 0.007(4) -0.006(4)
C40 0.016(5) 0.016(4) 0.021(5) -0.007(4) 0.006(4) -0.004(5)
C41 0.018(5) 0.018(5) 0.021(5) -0.008(4) 0.006(4) 0.000(5)
C42 0.019(5) 0.018(5) 0.018(5) -0.008(4) 0.008(4) -0.002(5)
C43 0.016(5) 0.018(5) 0.016(5) -0.008(4) 0.008(4) -0.004(4)

loop_
_atom_type_symbol
_atom_type_description
_atom_type_scat_dispersion_real
_atom_type_scat_dispersion_imag
_atom_type_scat_source
C C 0.0181 0.0091 'International Tables Vol C Tables 4.2.6.8 and 6.1.1.4'
H H 0.0000 0.0000 'International Tables Vol C Tables 4.2.6.8 and 6.1.1.4'
Au Au -4.4197 7.2980 'International Tables Vol C Tables 4.2.6.8 and 6.1.1.4'
B B 0.0090 0.0039 'International Tables Vol C Tables 4.2.6.8 and 6.1.1.4'
N N 0.0311 0.0180 'International Tables Vol C Tables 4.2.6.8 and 6.1.1.4'
S S 0.3331 0.5567 'International Tables Vol C Tables 4.2.6.8 and 6.1.1.4'

loop_
_geom_angle_atom_site_label_1
_geom_angle_atom_site_label_2
_geom_angle_atom_site_label_3
_geom_angle
_geom_angle_site_symmetry_1
_geom_angle_site_symmetry_3
_geom_angle_publ_flag
C20 B1 C26 106.7(17) . . ?
C20 B1 C38 109.4(18) . . ?
C26 B1 C38 109.9(17) . . ?
C20 B1 C32 113.6(18) . . ?
C26 B1 C32 104.4(17) . . ?
C38 B1 C32 112.6(17) . . ?
N2 Au1 N1 79.2(8) . . ?
N2 Au1 S1 169.4(6) . . ?
N1 Au1 S1 90.3(6) . . ?
N2 Au1 S2 91.1(5) . . ?
N1 Au1 S2 170.2(6) . . ?
S1 Au1 S2 99.5(2) . . ?
C1 S1 Au1 93.9(8) . . ?
C9 S2 Au1 93.5(8) . . ?
C2 N1 C3 118(2) . . ?
C2 N1 C6 116.3(19) . . ?
C3 N1 C6 112.5(19) . . ?
C2 N1 Au1 104.9(15) . . ?
C3 N1 Au1 102.5(14) . . ?
C6 N1 Au1 99.3(13) . . ?
C5 N2 C8 114.2(19) . . ?
C5 N2 C7 114.5(19) . . ?
C8 N2 C7 113.5(18) . . ?
C5 N2 Au1 105.4(15) . . ?
C8 N2 Au1 105.8(15) . . ?
C7 N2 Au1 101.8(14) . . ?
C2 C1 S1 109.2(17) . . ?
C2 C1 H1A 109.8 . . ?
S1 C1 H1A 109.8 . . ?
C2 C1 H1B 109.8 . . ?
S1 C1 H1B 109.8 . . ?
H1A C1 H1B 108.3 . . ?
N1 C2 C1 117(2) . . ?
N1 C2 H2A 108.0 . . ?
C1 C2 H2A 108.0 . . ?
N1 C2 H2B 108.0 . . ?
C1 C2 H2B 108.0 . . ?
H2A C2 H2B 107.2 . . ?
N1 C3 C4 116(2) . . ?
N1 C3 H3A 108.4 . . ?
C4 C3 H3A 108.4 . . ?
N1 C3 H3B 108.4 . . ?
C4 C3 H3B 108.4 . . ?
H3A C3 H3B 107.5 . . ?
C3 C4 C5 112(2) . . ?
C3 C4 H4A 109.2 . . ?
C5 C4 H4A 109.2 . . ?
C3 C4 H4B 109.2 . . ?
C5 C4 H4B 109.2 . . ?
H4A C4 H4B 107.9 . . ?
N2 C5 C4 114(2) . . ?
N2 C5 H5A 108.7 . . ?
C4 C5 H5A 108.7 . . ?
N2 C5 H5B 108.7 . . ?
C4 C5 H5B 108.7 . . ?
H5A C5 H5B 107.6 . . ?
N1 C6 C7 117(2) . . ?
N1 C6 H6A 108.0 . . ?
C7 C6 H6A 108.0 . . ?
N1 C6 H6B 108.0 . . ?
C7 C6 H6B 108.0 . . ?
H6A C6 H6B 107.2 . . ?
C6 C7 N2 112(2) . . ?
C6 C7 H7A 109.3 . . ?
N2 C7 H7A 109.3 . . ?
C6 C7 H7B 109.3 . . ?
N2 C7 H7B 109.3 . . ?
H7A C7 H7B 107.9 . . ?
C9 C8 N2 114(2) . . ?
C9 C8 H8A 108.7 . . ?
N2 C8 H8A 108.7 . . ?
C9 C8 H8B 108.7 . . ?
N2 C8 H8B 108.7 . . ?
H8A C8 H8B 107.6 . . ?
C8 C9 S2 109.4(17) . . ?
C8 C9 H9A 109.8 . . ?
S2 C9 H9A 109.8 . . ?
C8 C9 H9B 109.8 . . ?
S2 C9 H9B 109.8 . . ?
H9A C9 H9B 108.2 . . ?
C21 C20 C25 114(2) . . ?
C21 C20 B1 125.8(19) . . ?
C25 C20 B1 120.2(19) . . ?
C20 C21 C22 123(2) . . ?
C20 C21 H21 118.4 . . ?
C22 C21 H21 118.4 . . ?
C23 C22 C21 121(2) . . ?
C23 C22 H22 119.7 . . ?
C21 C22 H22 119.7 . . ?
C22 C23 C24 119(2) . . ?
C22 C23 H23 120.3 . . ?
C24 C23 H23 120.3 . . ?
C23 C24 C25 121(2) . . ?
C23 C24 H24 119.5 . . ?
C25 C24 H24 119.5 . . ?
C24 C25 C20 122(2) . . ?
C24 C25 H25 119.2 . . ?
C20 C25 H25 119.2 . . ?
C27 C26 C31 110.1(18) . . ?
C27 C26 B1 127.0(19) . . ?
C31 C26 B1 122.4(18) . . ?
C28 C27 C26 127(2) . . ?
C28 C27 H27 116.6 . . ?
C26 C27 H27 116.6 . . ?
C27 C28 C29 120(2) . . ?
C27 C28 H28 119.8 . . ?
C29 C28 H28 119.8 . . ?
C30 C29 C28 116.4(18) . . ?
C30 C29 H29 121.8 . . ?
C28 C29 H29 121.8 . . ?
C31 C30 C29 122(2) . . ?
C31 C30 H30 119.2 . . ?
C29 C30 H30 119.2 . . ?
C30 C31 C26 125(2) . . ?
C30 C31 H31 117.6 . . ?
C26 C31 H31 117.6 . . ?
C33 C32 C37 118.0(19) . . ?
C33 C32 B1 121.9(18) . . ?
C37 C32 B1 120.0(18) . . ?
C34 C33 C32 123(2) . . ?
C34 C33 H33 118.4 . . ?
C32 C33 H33 118.4 . . ?
C33 C34 C35 122(2) . . ?
C33 C34 H34 119.1 . . ?
C35 C34 H34 119.1 . . ?
C34 C35 C36 118.0(19) . . ?
C34 C35 H35 121.0 . . ?
C36 C35 H35 121.0 . . ?
C37 C36 C35 119.2(19) . . ?
C37 C36 H36 120.4 . . ?
C35 C36 H36 120.4 . . ?
C32 C37 C36 120(2) . . ?
C32 C37 H37 120.2 . . ?
C36 C37 H37 120.2 . . ?
C43 C38 C39 117(2) . . ?
C43 C38 B1 119.6(19) . . ?
C39 C38 B1 123.4(19) . . ?
C40 C39 C38 122(2) . . ?
C40 C39 H39 119.0 . . ?
C38 C39 H39 119.0 . . ?
C39 C40 C41 119(2) . . ?
C39 C40 H40 120.3 . . ?
C41 C40 H40 120.3 . . ?
C42 C41 C40 119(2) . . ?
C42 C41 H41 120.5 . . ?
C40 C41 H41 120.5 . . ?
C41 C42 C43 121(2) . . ?
C41 C42 H42 119.4 . . ?
C43 C42 H42 119.4 . . ?
C42 C43 C38 122(2) . . ?
C42 C43 H43 119.1 . . ?
C38 C43 H43 119.1 . . ?

loop_
_geom_bond_atom_site_label_1
_geom_bond_atom_site_label_2
_geom_bond_distance
_geom_bond_site_symmetry_2
_geom_bond_publ_flag
B1 C20 1.59(3) . ?
B1 C26 1.63(3) . ?
B1 C38 1.65(3) . ?
B1 C32 1.68(3) . ?
Au1 N2 2.12(2) . ?
Au1 N1 2.18(2) . ?
Au1 S1 2.290(6) . ?
Au1 S2 2.293(6) . ?
S1 C1 1.86(2) . ?
S2 C9 1.90(3) . ?
N1 C2 1.41(3) . ?
N1 C3 1.47(3) . ?
N1 C6 1.49(3) . ?
N2 C5 1.44(3) . ?
N2 C8 1.50(3) . ?
N2 C7 1.51(3) . ?
C1 C2 1.50(3) . ?
C1 H1A 0.9900 . ?
C1 H1B 0.9900 . ?
C2 H2A 0.9900 . ?
C2 H2B 0.9900 . ?
C3 C4 1.52(3) . ?
C3 H3A 0.9900 . ?
C3 H3B 0.9900 . ?
C4 C5 1.52(3) . ?
C4 H4A 0.9900 . ?
C4 H4B 0.9900 . ?
C5 H5A 0.9900 . ?
C5 H5B 0.9900 . ?
C6 C7 1.50(3) . ?
C6 H6A 0.9900 . ?
C6 H6B 0.9900 . ?
C7 H7A 0.9900 . ?
C7 H7B 0.9900 . ?
C8 C9 1.46(3) . ?
C8 H8A 0.9900 . ?
C8 H8B 0.9900 . ?
C9 H9A 0.9900 . ?
C9 H9B 0.9900 . ?
C20 C21 1.39(3) . ?
C20 C25 1.43(3) . ?
C21 C22 1.40(3) . ?
C21 H21 0.9500 . ?
C22 C23 1.35(3) . ?
C22 H22 0.9500 . ?
C23 C24 1.35(3) . ?
C23 H23 0.9500 . ?
C24 C25 1.40(3) . ?
C24 H24 0.9500 . ?
C25 H25 0.9500 . ?
C26 C27 1.41(3) . ?
C26 C31 1.44(3) . ?
C27 C28 1.35(3) . ?
C27 H27 0.9500 . ?
C28 C29 1.41(3) . ?
C28 H28 0.9500 . ?
C29 C30 1.38(3) . ?
C29 H29 0.9500 . ?
C30 C31 1.36(3) . ?
C30 H30 0.9500 . ?
C31 H31 0.9500 . ?
C32 C33 1.39(3) . ?
C32 C37 1.43(3) . ?
C33 C34 1.35(3) . ?
C33 H33 0.9500 . ?
C34 C35 1.40(3) . ?
C34 H34 0.9500 . ?
C35 C36 1.44(3) . ?
C35 H35 0.9500 . ?
C36 C37 1.44(3) . ?
C36 H36 0.9500 . ?
C37 H37 0.9500 . ?
C38 C43 1.40(3) . ?
C38 C39 1.42(3) . ?
C39 C40 1.35(3) . ?
C39 H39 0.9500 . ?
C40 C41 1.45(3) . ?
C40 H40 0.9500 . ?
C41 C42 1.35(3) . ?
C41 H41 0.9500 . ?
C42 C43 1.39(3) . ?
C42 H42 0.9500 . ?
C43 H43 0.9500 . ?

loop_
_geom_torsion_atom_site_label_1
_geom_torsion_atom_site_label_2
_geom_torsion_atom_site_label_3
_geom_torsion_atom_site_label_4
_geom_torsion
_geom_torsion_site_symmetry_1
_geom_torsion_site_symmetry_2
_geom_torsion_site_symmetry_3
_geom_torsion_site_symmetry_4
_geom_torsion_publ_flag
N2 Au1 S1 C1 -19(3) . . . . ?
N1 Au1 S1 C1 -11.9(10) . . . . ?
S2 Au1 S1 C1 167.1(8) . . . . ?
N2 Au1 S2 C9 9.9(10) . . . . ?
N1 Au1 S2 C9 3(3) . . . . ?
S1 Au1 S2 C9 -171.3(8) . . . . ?
N2 Au1 N1 C2 165.0(16) . . . . ?
S1 Au1 N1 C2 -13.6(14) . . . . ?
S2 Au1 N1 C2 172(2) . . . . ?
N2 Au1 N1 C3 -71.1(14) . . . . ?
S1 Au1 N1 C3 110.3(14) . . . . ?
S2 Au1 N1 C3 -64(4) . . . . ?
N2 Au1 N1 C6 44.5(14) . . . . ?
S1 Au1 N1 C6 -134.1(13) . . . . ?
S2 Au1 N1 C6 52(4) . . . . ?
N1 Au1 N2 C5 73.3(15) . . . . ?
S1 Au1 N2 C5 81(3) . . . . ?
S2 Au1 N2 C5 -105.4(14) . . . . ?
N1 Au1 N2 C8 -165.3(15) . . . . ?
S1 Au1 N2 C8 -158(2) . . . . ?
S2 Au1 N2 C8 15.9(14) . . . . ?
N1 Au1 N2 C7 -46.5(14) . . . . ?
S1 Au1 N2 C7 -39(4) . . . . ?
S2 Au1 N2 C7 134.7(13) . . . . ?
Au1 S1 C1 C2 36.2(17) . . . . ?
C3 N1 C2 C1 -68(3) . . . . ?
C6 N1 C2 C1 153(2) . . . . ?
Au1 N1 C2 C1 45(2) . . . . ?
S1 C1 C2 N1 -60(3) . . . . ?
C2 N1 C3 C4 -170(2) . . . . ?
C6 N1 C3 C4 -31(3) . . . . ?
Au1 N1 C3 C4 75(2) . . . . ?
N1 C3 C4 C5 -58(3) . . . . ?
C8 N2 C5 C4 169(2) . . . . ?
C7 N2 C5 C4 35(3) . . . . ?
Au1 N2 C5 C4 -76(2) . . . . ?
C3 C4 C5 N2 56(3) . . . . ?
C2 N1 C6 C7 -147(2) . . . . ?
C3 N1 C6 C7 72(3) . . . . ?
Au1 N1 C6 C7 -36(2) . . . . ?
N1 C6 C7 N2 -1(3) . . . . ?
C5 N2 C7 C6 -75(3) . . . . ?
C8 N2 C7 C6 152(2) . . . . ?
Au1 N2 C7 C6 39(2) . . . . ?
C5 N2 C8 C9 68(3) . . . . ?
C7 N2 C8 C9 -158(2) . . . . ?
Au1 N2 C8 C9 -47(2) . . . . ?
N2 C8 C9 S2 60(2) . . . . ?
Au1 S2 C9 C8 -36.9(18) . . . . ?
C26 B1 C20 C21 -10(3) . . . . ?
C38 B1 C20 C21 109(2) . . . . ?
C32 B1 C20 C21 -125(2) . . . . ?
C26 B1 C20 C25 175.3(19) . . . . ?
C38 B1 C20 C25 -66(3) . . . . ?
C32 B1 C20 C25 61(3) . . . . ?
C25 C20 C21 C22 -3(3) . . . . ?
B1 C20 C21 C22 -178(2) . . . . ?
C20 C21 C22 C23 0(3) . . . . ?
C21 C22 C23 C24 1(3) . . . . ?
C22 C23 C24 C25 2(3) . . . . ?
C23 C24 C25 C20 -5(3) . . . . ?
C21 C20 C25 C24 6(3) . . . . ?
B1 C20 C25 C24 -179(2) . . . . ?
C20 B1 C26 C27 95(3) . . . . ?
C38 B1 C26 C27 -24(3) . . . . ?
C32 B1 C26 C27 -145(2) . . . . ?
C20 B1 C26 C31 -76(3) . . . . ?
C38 B1 C26 C31 165.7(19) . . . . ?
C32 B1 C26 C31 45(3) . . . . ?
C31 C26 C27 C28 -2(3) . . . . ?
B1 C26 C27 C28 -173(2) . . . . ?
C26 C27 C28 C29 3(4) . . . . ?
C27 C28 C29 C30 -3(3) . . . . ?
C28 C29 C30 C31 3(3) . . . . ?
C29 C30 C31 C26 -2(3) . . . . ?
C27 C26 C31 C30 2(3) . . . . ?
B1 C26 C31 C30 173(2) . . . . ?
C20 B1 C32 C33 171.1(19) . . . . ?
C26 B1 C32 C33 55(2) . . . . ?
C38 B1 C32 C33 -64(3) . . . . ?
C20 B1 C32 C37 -5(3) . . . . ?
C26 B1 C32 C37 -121(2) . . . . ?
C38 B1 C32 C37 120(2) . . . . ?
C37 C32 C33 C34 -2(3) . . . . ?
B1 C32 C33 C34 -177.5(19) . . . . ?
C32 C33 C34 C35 -2(3) . . . . ?
C33 C34 C35 C36 4(3) . . . . ?
C34 C35 C36 C37 -2(3) . . . . ?
C33 C32 C37 C36 3(3) . . . . ?
B1 C32 C37 C36 178.8(17) . . . . ?
C35 C36 C37 C32 -1(3) . . . . ?
C20 B1 C38 C43 -38(3) . . . . ?
C26 B1 C38 C43 79(2) . . . . ?
C32 B1 C38 C43 -165.2(19) . . . . ?
C20 B1 C38 C39 149(2) . . . . ?
C26 B1 C38 C39 -94(2) . . . . ?
C32 B1 C38 C39 22(3) . . . . ?
C43 C38 C39 C40 -2(3) . . . . ?
B1 C38 C39 C40 172(2) . . . . ?
C38 C39 C40 C41 0(3) . . . . ?
C39 C40 C41 C42 1(3) . . . . ?
C40 C41 C42 C43 0(3) . . . . ?
C41 C42 C43 C38 -2(3) . . . . ?
C39 C38 C43 C42 2(3) . . . . ?
B1 C38 C43 C42 -171(2) . . . . ?
